data_1537568
loop_
_publ_author_name
'Kuz'min, E.A.'
'Golovachev, V.P.'
'Belov, N.V.'
'Kharitonov, Yu.A.'

_publ_section_title
;
 Systematic analysis of the patterson function on the basis of crystal
 symmetry. III. Application to analysis of the crystal structure of
 potassium tetrachromate
;
_journal_name_full Kristallografiya
_journal_page_first 929
_journal_page_last 933
_journal_volume 17
_journal_year 1972
_chemical_formula_sum 'Cr4 K2 O13'
_chemical_name_systematic 'K2 (Cr4 O13)'
_space_group_IT_number 7
_symmetry_space_group_name_Hall 'P -2yc'
_symmetry_space_group_name_H-M 'P 1 c 1'
_cell_angle_alpha 90
_cell_angle_beta 93
_cell_angle_gamma 90
_cell_formula_units_Z 2
_cell_length_a 8.71
_cell_length_b 7.55
_cell_length_c 9.37
_cell_volume 615.331
_citation_journal_id_ASTM KRISAJ
_cod_data_source_file Kuzmin_KRISAJ_1972_407.cif
_cod_data_source_block Cr4K2O13
_cod_original_cell_volume 615.3314
_cod_database_code 1537568

loop_
_symmetry_equiv_pos_as_xyz
x,y,z
x,-y,z+1/2

loop_
_atom_site_label
_atom_site_type_symbol
_atom_site_fract_x
_atom_site_fract_y
_atom_site_fract_z
_atom_site_occupancy
_atom_site_U_iso_or_equiv
O8 O-2 0.119 0.633 0.05 1 0.0
O4 O-2 0.578 0.563 0.345 1 0.0
O7 O-2 0.07 0.244 0.268 1 0.0
K1 K+1 0.796 0.405 0.104 1 0.0
Cr4 Cr+6 0.095 0.429 0.383 1 0.0
K2 K+1 0.079 0.892 0.246 1 0.0
O12 O-2 0.75 0.182 0.309 1 0.0
O3 O-2 0.282 0.103 0.997 1 0.0
O10 O-2 0.448 0.311 0.466 1 0.0
O5 O-2 0.959 0.562 0.332 1 0.0
O1 O-2 0.906 0.064 0.98 1 0.0
O2 O-2 0.588 0.069 0.001 1 0.0
Cr2 Cr+6 0.434 0.105 0.102 1 0.0
Cr1 Cr+6 0.441 0.439 0.335 1 0.0
O11 O-2 0.425 0.97 0.238 1 0.0
O9 O-2 0.467 0.349 0.166 1 0.0
O13 O-2 0.767 0.779 0.093 1 0.0
Cr3 Cr+6 0.759 0.93 -0.029 1 0.0
O6 O-2 0.263 0.568 0.323 1 0.0
